data_7009727
loop_
_publ_author_name
'King, Philip J.'
'Knox, Selby A. R.'
'McCormick, Gillian J.'
'Orpen, A. Guy'

_publ_section_title
;
 Synthesis and reactivity of dimetallacyclopentenone complexes
 [Ru2(CO)(\m-CO){\m-C(O)CR1CR2}(\h-C5H5)2] (R1&#x2005;=&#x2005;Me or
 Ph; R2&#x2005;=&#x2005;CO2Me)
;
_journal_issue 17
_journal_name_full 'Journal of the Chemical Society, Dalton Transactions'
_journal_page_first 2975
_journal_paper_doi 10.1039/b003156i
_journal_year 2000
_chemical_formula_sum 'C23 H18 O5 Ru2'
_chemical_formula_weight 576.51
_chemical_name_systematic
;
 ?
;
_space_group_IT_number 14
_symmetry_cell_setting monoclinic
_symmetry_space_group_name_Hall '-P 2yn'
_symmetry_space_group_name_H-M 'P 1 21/n 1'
_atom_sites_solution_hydrogens geom
_atom_sites_solution_primary direct
_atom_sites_solution_secondary difmap
_audit_creation_method SHELXL-97
_cell_angle_alpha 90.00
_cell_angle_beta 109.74(3)
_cell_angle_gamma 90.00
_cell_formula_units_Z 4
_cell_length_a 14.461(5)
_cell_length_b 9.755(4)
_cell_length_c 15.217(5)
_cell_measurement_reflns_used 45
_cell_measurement_temperature 293(2)
_cell_measurement_theta_max 17.0
_cell_measurement_theta_min 7.4
_cell_volume 2020.5(13)
_computing_structure_refinement 'SHELXL-97 (Sheldrick, 1997)'
_computing_structure_solution 'SHELXS-97 (Sheldrick, 1990)'
_diffrn_ambient_temperature 293(2)
_diffrn_measured_fraction_theta_full 0.996
_diffrn_measured_fraction_theta_max 0.996
_diffrn_measurement_device_type 'Siemens R3/mV'
_diffrn_measurement_method '\w scans'
_diffrn_radiation_monochromator graphite
_diffrn_radiation_source 'fine-focus sealed tube'
_diffrn_radiation_type MoK\a
_diffrn_radiation_wavelength 0.71073
_diffrn_reflns_av_R_equivalents 0.0187
_diffrn_reflns_av_sigmaI/netI 0.0158
_diffrn_reflns_limit_h_max 19
_diffrn_reflns_limit_h_min 0
_diffrn_reflns_limit_k_max 12
_diffrn_reflns_limit_k_min 0
_diffrn_reflns_limit_l_max 18
_diffrn_reflns_limit_l_min -20
_diffrn_reflns_number 5029
_diffrn_reflns_theta_full 28.01
_diffrn_reflns_theta_max 28.01
_diffrn_reflns_theta_min 2.57
_diffrn_standards_decay_% 0
_diffrn_standards_interval_count 50
_diffrn_standards_number 3
_exptl_absorpt_coefficient_mu 1.528
_exptl_absorpt_correction_T_max 0.597
_exptl_absorpt_correction_T_min 0.483
_exptl_absorpt_correction_type empirical
_exptl_absorpt_process_details
;
 Parameters determined using XEMP (Siemens AXS Inc.) software with
 420 Psi-scan data and an elipsoidal model of crystal shape.
;
_exptl_crystal_colour orange
_exptl_crystal_density_diffrn 1.895
_exptl_crystal_density_method none
_exptl_crystal_description block
_exptl_crystal_F_000 1136
_exptl_crystal_size_max 0.4
_exptl_crystal_size_mid 0.4
_exptl_crystal_size_min 0.4
_refine_diff_density_max 0.411
_refine_diff_density_min -0.454
_refine_diff_density_rms 0.068
_refine_ls_extinction_method none
_refine_ls_goodness_of_fit_ref 1.148
_refine_ls_hydrogen_treatment mixed
_refine_ls_matrix_type full
_refine_ls_number_parameters 289
_refine_ls_number_reflns 4852
_refine_ls_number_restraints 0
_refine_ls_restrained_S_all 1.148
_refine_ls_R_factor_all 0.0274
_refine_ls_R_factor_gt 0.0241
_refine_ls_shift/su_max 0.001
_refine_ls_shift/su_mean 0.000
_refine_ls_structure_factor_coef Fsqd
_refine_ls_weighting_details 'calc w=1/[\s^2^(Fo^2^)+(0.0270P)^2^+1.4140P] where P=(Fo^2^+2Fc^2^)/3'
_refine_ls_weighting_scheme calc
_refine_ls_wR_factor_gt 0.0598
_refine_ls_wR_factor_ref 0.0612
_reflns_number_gt 4468
_reflns_number_total 4852
_reflns_threshold_expression >2sigma(I)
_cod_data_source_file b003156i.txt
_cod_data_source_block 6
_cod_depositor_comments
;
The following automatic conversions were performed:
'_symmetry_cell_setting' value 'Monoclinic' changed to 'monoclinic'
according to '/home/saulius/struct/CIF-dictionaries/cif_core.dic'
dictionary named 'cif_core.dic' version 2.4.1 from 2010-06-29.

Automatic conversion script
Id: cif_fix_enum 1527 2010-12-29 10:47:43Z saulius 
;
_cod_original_sg_symbol_H-M P2(1)/n
_cod_database_code 7009727

loop_
_symmetry_equiv_pos_as_xyz
'x, y, z'
'-x+1/2, y+1/2, -z+1/2'
'-x, -y, -z'
'x-1/2, -y-1/2, z-1/2'

loop_
_atom_site_label
_atom_site_type_symbol
_atom_site_fract_x
_atom_site_fract_y
_atom_site_fract_z
_atom_site_U_iso_or_equiv
_atom_site_adp_type
_atom_site_occupancy
_atom_site_symmetry_multiplicity
_atom_site_calc_flag
_atom_site_refinement_flags
_atom_site_disorder_assembly
_atom_site_disorder_group
Ru1 Ru 0.777791(13) 0.010956(18) 0.113739(12) 0.02874(6) Uani 1 1 d . . .
Ru2 Ru 0.735538(13) 0.253108(17) 0.005785(12) 0.02905(6) Uani 1 1 d . . .
O1 O 0.57222(17) 0.0741(3) 0.1061(2) 0.0678(7) Uani 1 1 d . . .
O2 O 0.87844(19) 0.4024(3) 0.16794(16) 0.0716(7) Uani 1 1 d . . .
O3 O 0.66531(19) -0.2431(2) 0.05965(15) 0.0572(6) Uani 1 1 d . . .
O4 O 1.00577(16) 0.1812(4) 0.10385(18) 0.0870(10) Uani 1 1 d . . .
O5 O 0.99102(14) 0.2950(2) -0.02559(15) 0.0515(5) Uani 1 1 d . . .
C1 C 0.6500(2) 0.0603(3) 0.10348(19) 0.0411(5) Uani 1 1 d . . .
C2 C 0.8265(2) 0.3379(3) 0.10832(19) 0.0434(6) Uani 1 1 d . . .
C3 C 0.69844(18) -0.1456(2) 0.03079(17) 0.0353(5) Uani 1 1 d . . .
C4 C 0.68403(16) -0.1310(2) -0.07065(16) 0.0310(4) Uani 1 1 d . . .
C5 C 0.62350(19) -0.2174(3) -0.13890(19) 0.0391(5) Uani 1 1 d . . .
H5A H 0.5877 -0.2864 -0.1229 0.045(8) Uiso 1 1 calc R . .
C6 C 0.6174(2) -0.1992(3) -0.23087(19) 0.0458(6) Uani 1 1 d . . .
H6A H 0.5765 -0.2552 -0.2773 0.073(12) Uiso 1 1 calc R . .
C7 C 0.6720(2) -0.0979(3) -0.25353(19) 0.0476(6) Uani 1 1 d . . .
H7A H 0.6683 -0.0873 -0.3154 0.062(10) Uiso 1 1 calc R . .
C8 C 0.7322(2) -0.0117(3) -0.18605(18) 0.0410(6) Uani 1 1 d . . .
H8A H 0.7694 0.0550 -0.2024 0.036(7) Uiso 1 1 calc R . .
C9 C 0.73674(16) -0.0253(2) -0.09290(16) 0.0294(4) Uani 1 1 d . . .
C10 C 0.79545(15) 0.0613(2) -0.01225(15) 0.0277(4) Uani 1 1 d . . .
C11 C 0.85694(16) 0.1648(2) -0.03085(16) 0.0317(4) Uani 1 1 d . . .
H11A H 0.8456 0.1731 -0.0979 0.038(7) Uiso 1 1 calc R . .
C12 C 0.95687(18) 0.2100(3) 0.02554(18) 0.0390(5) Uani 1 1 d . . .
C13 C 1.0881(2) 0.3498(4) 0.0192(3) 0.0639(9) Uani 1 1 d . . .
H13A H 1.1050 0.4089 -0.0235 0.110(17) Uiso 1 1 calc R . .
H13B H 1.1346 0.2759 0.0374 0.093(15) Uiso 1 1 calc R . .
H13C H 1.0894 0.4011 0.0735 0.087(14) Uiso 1 1 calc R . .
C14 C 0.9155(3) 0.0722(4) 0.2376(2) 0.0685(11) Uani 1 1 d . . .
H14A H 0.9479 0.1619 0.2469 0.059(9) Uiso 1 1 calc R . .
C15 C 0.8401(3) 0.0325(4) 0.27078(19) 0.0637(9) Uani 1 1 d . . .
H15A H 0.8124 0.0888 0.3091 0.062(10) Uiso 1 1 calc R . .
C16 C 0.8164(2) -0.1078(3) 0.24605(19) 0.0517(7) Uani 1 1 d . . .
H16A H 0.7720 -0.1658 0.2663 0.062(10) Uiso 1 1 calc R . .
C17 C 0.8787(2) -0.1513(3) 0.1970(2) 0.0522(7) Uani 1 1 d . . .
H17A H 0.8836 -0.2452 0.1760 0.066(11) Uiso 1 1 calc R . .
C18 C 0.9382(2) -0.0401(4) 0.1904(2) 0.0632(9) Uani 1 1 d . . .
H18A H 0.9904 -0.0429 0.1628 0.075(12) Uiso 1 1 calc R . .
C19 C 0.6707(2) 0.4187(3) -0.0964(2) 0.0505(7) Uani 1 1 d . . .
H19A H 0.7072 0.4880 -0.1181 0.066(11) Uiso 1 1 calc R . .
C20 C 0.6344(2) 0.4336(3) -0.0227(2) 0.0554(7) Uani 1 1 d . . .
H20A H 0.6426 0.5147 0.0172 0.090(14) Uiso 1 1 calc R . .
C21 C 0.5793(2) 0.3179(4) -0.0192(3) 0.0659(10) Uani 1 1 d . . .
H21A H 0.5423 0.3035 0.0234 0.110(16) Uiso 1 1 calc R . .
C22 C 0.5808(2) 0.2292(3) -0.0923(3) 0.0700(12) Uani 1 1 d . . .
H22A H 0.5446 0.1429 -0.1100 0.087(13) Uiso 1 1 calc R . .
C23 C 0.6370(2) 0.2931(4) -0.1393(2) 0.0572(8) Uani 1 1 d . . .
H23B H 0.6468 0.2588 -0.1961 0.087(14) Uiso 1 1 calc R . .

loop_
_atom_site_aniso_label
_atom_site_aniso_U_11
_atom_site_aniso_U_22
_atom_site_aniso_U_33
_atom_site_aniso_U_23
_atom_site_aniso_U_13
_atom_site_aniso_U_12
Ru1 0.03142(10) 0.02896(9) 0.02439(9) 0.00308(6) 0.00752(7) 0.00092(7)
Ru2 0.03029(10) 0.02515(9) 0.03035(10) 0.00112(6) 0.00845(7) 0.00024(6)
O1 0.0522(13) 0.0686(15) 0.0982(19) 0.0210(14) 0.0457(13) 0.0111(11)
O2 0.0798(16) 0.0732(16) 0.0540(13) -0.0250(12) 0.0125(12) -0.0291(13)
O3 0.0858(16) 0.0405(11) 0.0480(11) 0.0026(8) 0.0262(11) -0.0251(10)
O4 0.0437(12) 0.132(3) 0.0647(15) 0.0404(16) -0.0090(11) -0.0329(14)
O5 0.0405(10) 0.0574(12) 0.0548(12) 0.0046(10) 0.0136(9) -0.0201(9)
C1 0.0457(14) 0.0383(13) 0.0423(13) 0.0051(10) 0.0188(11) 0.0021(11)
C2 0.0473(14) 0.0414(13) 0.0411(13) -0.0043(11) 0.0144(11) -0.0057(11)
C3 0.0408(12) 0.0296(11) 0.0360(12) 0.0020(9) 0.0137(10) -0.0025(9)
C4 0.0337(11) 0.0260(10) 0.0341(11) -0.0018(8) 0.0126(9) 0.0005(8)
C5 0.0426(13) 0.0324(11) 0.0453(13) -0.0078(10) 0.0186(11) -0.0074(10)
C6 0.0498(15) 0.0458(14) 0.0410(13) -0.0175(12) 0.0142(11) -0.0122(12)
C7 0.0572(16) 0.0556(16) 0.0326(12) -0.0101(12) 0.0187(12) -0.0103(13)
C8 0.0506(14) 0.0430(13) 0.0336(12) -0.0057(10) 0.0196(11) -0.0110(11)
C9 0.0297(10) 0.0282(10) 0.0307(10) -0.0023(8) 0.0107(8) 0.0003(8)
C10 0.0285(10) 0.0272(10) 0.0275(10) 0.0011(8) 0.0096(8) 0.0002(8)
C11 0.0310(11) 0.0342(11) 0.0306(11) 0.0008(9) 0.0113(9) -0.0028(9)
C12 0.0317(11) 0.0430(13) 0.0430(13) 0.0017(11) 0.0137(10) -0.0038(10)
C13 0.0425(16) 0.065(2) 0.084(2) -0.0055(19) 0.0211(16) -0.0226(15)
C14 0.065(2) 0.061(2) 0.0473(17) 0.0119(15) -0.0229(15) -0.0122(17)
C15 0.093(3) 0.064(2) 0.0230(12) -0.0004(12) 0.0048(14) 0.0078(18)
C16 0.0643(18) 0.0574(17) 0.0322(13) 0.0150(12) 0.0148(12) 0.0063(14)
C17 0.0551(17) 0.0507(16) 0.0445(15) 0.0175(13) 0.0087(13) 0.0154(13)
C18 0.0377(15) 0.079(2) 0.062(2) 0.0340(18) 0.0028(14) 0.0116(15)
C19 0.0508(16) 0.0416(14) 0.0574(17) 0.0199(13) 0.0158(13) 0.0098(12)
C20 0.0637(18) 0.0404(15) 0.0591(18) 0.0045(13) 0.0168(15) 0.0221(14)
C21 0.0462(16) 0.070(2) 0.089(3) 0.037(2) 0.0323(17) 0.0265(16)
C22 0.0362(15) 0.0412(15) 0.102(3) 0.0162(17) -0.0171(16) 0.0013(12)
C23 0.0571(18) 0.0611(18) 0.0393(14) 0.0047(13) -0.0022(13) 0.0253(15)

loop_
_atom_type_symbol
_atom_type_description
_atom_type_scat_dispersion_real
_atom_type_scat_dispersion_imag
_atom_type_scat_source
C C 0.0033 0.0016 'International Tables Vol C Tables 4.2.6.8 and 6.1.1.4'
H H 0.0000 0.0000 'International Tables Vol C Tables 4.2.6.8 and 6.1.1.4'
O O 0.0106 0.0060 'International Tables Vol C Tables 4.2.6.8 and 6.1.1.4'
Ru Ru -1.2594 0.8363 'International Tables Vol C Tables 4.2.6.8 and 6.1.1.4'

loop_
_geom_angle_atom_site_label_1
_geom_angle_atom_site_label_2
_geom_angle_atom_site_label_3
_geom_angle
_geom_angle_site_symmetry_1
_geom_angle_site_symmetry_3
_geom_angle_publ_flag
C1 Ru1 C3 79.02(11) . . ?
C1 Ru1 C10 106.80(10) . . ?
C3 Ru1 C10 80.03(9) . . ?
C1 Ru1 C16 98.58(12) . . ?
C3 Ru1 C16 94.92(11) . . ?
C10 Ru1 C16 152.51(10) . . ?
C1 Ru1 C17 132.01(12) . . ?
C3 Ru1 C17 86.79(12) . . ?
C10 Ru1 C17 115.53(10) . . ?
C16 Ru1 C17 36.99(11) . . ?
C1 Ru1 C15 95.41(14) . . ?
C3 Ru1 C15 130.96(12) . . ?
C10 Ru1 C15 145.53(12) . . ?
C16 Ru1 C15 37.17(12) . . ?
C17 Ru1 C15 61.03(13) . . ?
C1 Ru1 C18 155.63(13) . . ?
C3 Ru1 C18 114.32(13) . . ?
C10 Ru1 C18 95.91(11) . . ?
C16 Ru1 C18 61.35(12) . . ?
C17 Ru1 C18 36.47(12) . . ?
C15 Ru1 C18 60.30(15) . . ?
C1 Ru1 C14 123.94(15) . . ?
C3 Ru1 C14 146.88(12) . . ?
C10 Ru1 C14 110.56(12) . . ?
C16 Ru1 C14 60.82(13) . . ?
C17 Ru1 C14 60.18(13) . . ?
C15 Ru1 C14 35.70(14) . . ?
C18 Ru1 C14 35.77(14) . . ?
C1 Ru1 Ru2 73.84(8) . . ?
C3 Ru1 Ru2 107.27(7) . . ?
C10 Ru1 Ru2 48.32(6) . . ?
C16 Ru1 Ru2 154.30(9) . . ?
C17 Ru1 Ru2 153.42(8) . . ?
C15 Ru1 Ru2 117.89(9) . . ?
C18 Ru1 Ru2 117.69(9) . . ?
C14 Ru1 Ru2 102.47(9) . . ?
C2 Ru2 C10 107.28(11) . . ?
C2 Ru2 C11 89.30(11) . . ?
C10 Ru2 C11 38.88(8) . . ?
C2 Ru2 C19 105.99(12) . . ?
C10 Ru2 C19 130.31(10) . . ?
C11 Ru2 C19 107.06(10) . . ?
C2 Ru2 C23 142.17(13) . . ?
C10 Ru2 C23 100.34(10) . . ?
C11 Ru2 C23 96.68(11) . . ?
C19 Ru2 C23 36.67(12) . . ?
C2 Ru2 C20 92.49(13) . . ?
C10 Ru2 C20 160.02(11) . . ?
C11 Ru2 C20 142.06(11) . . ?
C19 Ru2 C20 36.56(12) . . ?
C23 Ru2 C20 60.71(12) . . ?
C2 Ru2 C22 150.20(14) . . ?
C10 Ru2 C22 100.48(11) . . ?
C11 Ru2 C22 119.67(14) . . ?
C19 Ru2 C22 61.24(12) . . ?
C23 Ru2 C22 36.48(14) . . ?
C20 Ru2 C22 60.82(13) . . ?
C2 Ru2 C21 113.69(15) . . ?
C10 Ru2 C21 131.08(12) . . ?
C11 Ru2 C21 155.85(13) . . ?
C19 Ru2 C21 60.97(12) . . ?
C23 Ru2 C21 60.82(14) . . ?
C20 Ru2 C21 36.16(13) . . ?
C22 Ru2 C21 36.70(15) . . ?
C2 Ru2 Ru1 86.07(9) . . ?
C10 Ru2 Ru1 47.07(6) . . ?
C11 Ru2 Ru1 77.56(6) . . ?
C19 Ru2 Ru1 166.93(8) . . ?
C23 Ru2 Ru1 131.72(10) . . ?
C20 Ru2 Ru1 140.38(9) . . ?
C22 Ru2 Ru1 105.75(9) . . ?
C21 Ru2 Ru1 109.92(9) . . ?
C12 O5 C13 116.5(2) . . ?
O1 C1 Ru1 169.5(2) . . ?
O2 C2 Ru2 173.2(3) . . ?
O3 C3 C4 121.0(2) . . ?
O3 C3 Ru1 124.4(2) . . ?
C4 C3 Ru1 114.57(16) . . ?
C9 C4 C5 121.7(2) . . ?
C9 C4 C3 115.2(2) . . ?
C5 C4 C3 123.1(2) . . ?
C6 C5 C4 119.1(2) . . ?
C7 C6 C5 119.9(2) . . ?
C6 C7 C8 121.3(2) . . ?
C7 C8 C9 119.7(2) . . ?
C4 C9 C8 118.3(2) . . ?
C4 C9 C10 115.2(2) . . ?
C8 C9 C10 126.5(2) . . ?
C11 C10 C9 116.96(19) . . ?
C11 C10 Ru1 128.75(16) . . ?
C9 C10 Ru1 114.27(15) . . ?
C11 C10 Ru2 73.26(13) . . ?
C9 C10 Ru2 117.49(15) . . ?
Ru1 C10 Ru2 84.61(8) . . ?
C10 C11 C12 130.2(2) . . ?
C10 C11 Ru2 67.86(12) . . ?
C12 C11 Ru2 116.48(17) . . ?
O4 C12 O5 120.9(2) . . ?
O4 C12 C11 129.9(2) . . ?
O5 C12 C11 109.1(2) . . ?
C15 C14 C18 108.2(3) . . ?
C15 C14 Ru1 70.20(17) . . ?
C18 C14 Ru1 70.61(17) . . ?
C14 C15 C16 108.4(3) . . ?
C14 C15 Ru1 74.10(17) . . ?
C16 C15 Ru1 70.02(15) . . ?
C17 C16 C15 106.7(3) . . ?
C17 C16 Ru1 71.88(15) . . ?
C15 C16 Ru1 72.80(16) . . ?
C18 C17 C16 108.6(3) . . ?
C18 C17 Ru1 73.24(17) . . ?
C16 C17 Ru1 71.14(16) . . ?
C14 C18 C17 108.0(3) . . ?
C14 C18 Ru1 73.62(18) . . ?
C17 C18 Ru1 70.29(16) . . ?
C23 C19 C20 107.5(3) . . ?
C23 C19 Ru2 71.77(16) . . ?
C20 C19 Ru2 72.39(16) . . ?
C21 C20 C19 108.8(3) . . ?
C21 C20 Ru2 72.54(17) . . ?
C19 C20 Ru2 71.05(16) . . ?
C20 C21 C22 107.7(3) . . ?
C20 C21 Ru2 71.29(17) . . ?
C22 C21 Ru2 71.36(17) . . ?
C23 C22 C21 107.2(3) . . ?
C23 C22 Ru2 70.87(17) . . ?
C21 C22 Ru2 71.94(18) . . ?
C19 C23 C22 108.9(3) . . ?
C19 C23 Ru2 71.56(16) . . ?
C22 C23 Ru2 72.65(18) . . ?

loop_
_geom_bond_atom_site_label_1
_geom_bond_atom_site_label_2
_geom_bond_distance
_geom_bond_site_symmetry_2
_geom_bond_publ_flag
Ru1 C1 1.865(3) . ?
Ru1 C3 2.065(2) . ?
Ru1 C10 2.077(2) . ?
Ru1 C16 2.224(3) . ?
Ru1 C17 2.234(3) . ?
Ru1 C15 2.261(3) . ?
Ru1 C18 2.272(3) . ?
Ru1 C14 2.311(3) . ?
Ru1 Ru2 2.8238(9) . ?
Ru2 C2 1.861(3) . ?
Ru2 C10 2.118(2) . ?
Ru2 C11 2.190(2) . ?
Ru2 C19 2.218(3) . ?
Ru2 C23 2.221(3) . ?
Ru2 C20 2.236(3) . ?
Ru2 C22 2.244(3) . ?
Ru2 C21 2.252(3) . ?
O1 C1 1.146(3) . ?
O2 C2 1.150(3) . ?
O3 C3 1.212(3) . ?
O4 C12 1.196(3) . ?
O5 C12 1.340(3) . ?
O5 C13 1.440(3) . ?
C3 C4 1.493(3) . ?
C4 C9 1.390(3) . ?
C4 C5 1.394(3) . ?
C5 C6 1.383(4) . ?
C6 C7 1.380(4) . ?
C7 C8 1.384(4) . ?
C8 C9 1.403(3) . ?
C9 C10 1.496(3) . ?
C10 C11 1.435(3) . ?
C11 C12 1.477(3) . ?
C14 C15 1.402(5) . ?
C14 C18 1.408(6) . ?
C15 C16 1.430(5) . ?
C16 C17 1.414(4) . ?
C17 C18 1.410(5) . ?
C19 C23 1.397(5) . ?
C19 C20 1.397(5) . ?
C20 C21 1.393(5) . ?
C21 C22 1.415(6) . ?
C22 C23 1.398(5) . ?
